data_7719829
loop_
_publ_author_name
'Bakija, Marija'
'Peri&#x107;, Berislav'
'Rinkovec, Tamara'
'Sanders, Ernest'
'Kokan, Zoran'
'&#x160;tefani&#x107;, Zoran'
'Vianello, Robert'
'Kirin, Sre&#x107;ko I'

_publ_section_title
;
 Induction of helical chirality in tetrahedral transition metal complexes
 with non-bridging monodentate oxazolines.
;
_journal_issue 46
_journal_name_full 'Dalton transactions (Cambridge, England : 2003)'
_journal_page_first 17083
_journal_page_last 17101
_journal_paper_doi 10.1039/d5dt02399h
_journal_volume 54
_journal_year 2025
_chemical_absolute_configuration syn
_chemical_formula_moiety 'C40 H40 Br2 N4 O8 Zn'
_chemical_formula_sum 'C40 H40 Br2 N4 O8 Zn'
_chemical_formula_weight 929.95
_space_group_crystal_system orthorhombic
_space_group_IT_number 19
_space_group_name_Hall 'P 2ac 2ab'
_space_group_name_H-M_alt 'P 21 21 21'
_atom_sites_solution_hydrogens mixed
_atom_sites_solution_primary direct
_atom_sites_solution_secondary difmap
_audit_creation_method SHELXL-2019/3
_audit_update_record
;
2025-09-18 deposited with the CCDC.	2025-11-05 downloaded from the CCDC.
;
_cell_angle_alpha 90
_cell_angle_beta 90
_cell_angle_gamma 90
_cell_formula_units_Z 4
_cell_length_a 13.3934(2)
_cell_length_b 16.7400(3)
_cell_length_c 17.6341(2)
_cell_measurement_reflns_used 11073
_cell_measurement_temperature 293(2)
_cell_measurement_theta_max 78.7110
_cell_measurement_theta_min 3.6120
_cell_volume 3953.66(10)
_computing_cell_refinement 'CrysAlisPro 1.171.39.46 (Rigaku OD, 2018)'
_computing_data_collection 'CrysAlisPro 1.171.39.46 (Rigaku OD, 2018)'
_computing_data_reduction 'CrysAlisPro 1.171.39.46 (Rigaku OD, 2018)'
_computing_structure_refinement 'SHELXL-2019/2 (Sheldrick, 2019)'
_computing_structure_solution 'SHELXT 2018/2 (Sheldrick, 2018)'
_diffrn_ambient_temperature 293(2)
_diffrn_detector_area_resol_mean 10.0000
_diffrn_measured_fraction_theta_full 1.000
_diffrn_measured_fraction_theta_max 0.983
_diffrn_measurement_device_type 'XtaLAB Synergy, Dualflex, HyPix'
_diffrn_measurement_method '\w scans'
_diffrn_radiation_type CuK\a
_diffrn_radiation_wavelength 1.54184
_diffrn_reflns_av_R_equivalents 0.0429
_diffrn_reflns_av_unetI/netI 0.0480
_diffrn_reflns_Laue_measured_fraction_full 1.000
_diffrn_reflns_Laue_measured_fraction_max 0.983
_diffrn_reflns_limit_h_max 16
_diffrn_reflns_limit_h_min -12
_diffrn_reflns_limit_k_max 21
_diffrn_reflns_limit_k_min -21
_diffrn_reflns_limit_l_max 22
_diffrn_reflns_limit_l_min -21
_diffrn_reflns_number 20590
_diffrn_reflns_point_group_measured_fraction_full 0.965
_diffrn_reflns_point_group_measured_fraction_max 0.926
_diffrn_reflns_theta_full 67.684
_diffrn_reflns_theta_max 79.700
_diffrn_reflns_theta_min 3.641
_diffrn_source 'micro-focus sealed X-ray tube'
_exptl_absorpt_coefficient_mu 3.707
_exptl_absorpt_correction_T_max 1.00000
_exptl_absorpt_correction_T_min 0.91869
_exptl_absorpt_correction_type multi-scan
_exptl_absorpt_process_details
;
CrysAlisPro 1.171.42.101a (Rigaku Oxford Diffraction, 2023)
Empirical absorption correction using spherical harmonics,
implemented in SCALE3 ABSPACK scaling algorithm.
;
_exptl_crystal_colour colourless
_exptl_crystal_density_diffrn 1.562
_exptl_crystal_description rod
_exptl_crystal_F_000 1888
_exptl_crystal_size_max 0.090
_exptl_crystal_size_mid 0.070
_exptl_crystal_size_min 0.050
_refine_diff_density_max 0.342
_refine_diff_density_min -0.262
_refine_diff_density_rms 0.051
_refine_ls_abs_structure_details
;
 Flack x determined using 2710 quotients [(I+)-(I-)]/[(I+)+(I-)]
 (Parsons, Flack and Wagner, Acta Cryst. B69 (2013) 249-259).
;
_refine_ls_abs_structure_Flack -0.023(12)
_refine_ls_extinction_method none
_refine_ls_goodness_of_fit_ref 1.033
_refine_ls_hydrogen_treatment mixed
_refine_ls_matrix_type full
_refine_ls_number_parameters 508
_refine_ls_number_reflns 7973
_refine_ls_number_restraints 1
_refine_ls_restrained_S_all 1.033
_refine_ls_R_factor_all 0.0374
_refine_ls_R_factor_gt 0.0315
_refine_ls_shift/su_max 0.001
_refine_ls_shift/su_mean 0.000
_refine_ls_structure_factor_coef Fsqd
_refine_ls_weighting_details 'w=1/[\s^2^(Fo^2^)+(0.0353P)^2^+0.1624P] where P=(Fo^2^+2Fc^2^)/3'
_refine_ls_weighting_scheme calc
_refine_ls_wR_factor_gt 0.0763
_refine_ls_wR_factor_ref 0.0795
_reflns_Friedel_coverage 0.699
_reflns_Friedel_fraction_full 0.921
_reflns_Friedel_fraction_max 0.856
_reflns_number_gt 7081
_reflns_number_total 7973
_reflns_threshold_expression 'I > 2\s(I)'
_cod_data_source_file d5dt02399h4.cif
_cod_data_source_block Zn_1mA2_Br2
_cod_depositor_comments 'Adding full bibliography for 7719815--7719833.cif.'
_cod_database_code 7719829
_shelx_shelxl_version_number 2019/3
_shelx_space_group_comment
;
The symmetry employed for this shelxl refinement is uniquely defined
by the following loop, which should always be used as a source of
symmetry information in preference to the above space-group names.
They are only intended as comments.
;

loop_
_space_group_symop_operation_xyz
'x, y, z'
'-x+1/2, -y, z+1/2'
'-x, y+1/2, -z+1/2'
'x+1/2, -y+1/2, -z'

loop_
_atom_site_label
_atom_site_type_symbol
_atom_site_fract_x
_atom_site_fract_y
_atom_site_fract_z
_atom_site_U_iso_or_equiv
_atom_site_adp_type
_atom_site_occupancy
_atom_site_site_symmetry_order
_atom_site_calc_flag
_atom_site_refinement_flags_posn
_atom_site_refinement_flags_adp
_atom_site_refinement_flags_occupancy
_atom_site_disorder_assembly
_atom_site_disorder_group
Zn Zn 0.64842(3) 0.33935(3) 0.31499(3) 0.03848(12) Uani 1 1 d . . . . .
Br1 Br 0.72056(4) 0.37636(3) 0.43363(3) 0.05481(13) Uani 1 1 d . . . . .
Br2 Br 0.51441(3) 0.24682(3) 0.31554(3) 0.05754(14) Uani 1 1 d . . . . .
O1O1 O 0.5728(2) 0.53573(18) 0.17656(18) 0.0452(6) Uani 1 1 d . . . . .
C2O1 C 0.6335(3) 0.4926(2) 0.2202(2) 0.0346(7) Uani 1 1 d . . . . .
N3O1 N 0.5929(2) 0.44316(19) 0.2656(2) 0.0378(7) Uani 1 1 d . . . . .
C4O1 C 0.4830(3) 0.4572(2) 0.2628(2) 0.0397(8) Uani 1 1 d . . . . .
H4O1 H 0.447058 0.406378 0.259394 0.048 Uiso 1 1 calc R U . . .
C5O1 C 0.4730(3) 0.5042(3) 0.1885(3) 0.0452(9) Uani 1 1 d . . . . .
H5OA H 0.453187 0.469470 0.147097 0.054 Uiso 1 1 calc R U . . .
H5OB H 0.424555 0.546930 0.193449 0.054 Uiso 1 1 calc R U . . .
C1B1 C 0.4454(3) 0.5057(2) 0.3289(2) 0.0406(8) Uani 1 1 d . . . . .
C2B1 C 0.3430(3) 0.5213(3) 0.3330(3) 0.0505(10) Uani 1 1 d . . . . .
H2B1 H 0.299862 0.497345 0.298441 0.061 Uiso 1 1 calc R U . . .
C3B1 C 0.3047(4) 0.5726(3) 0.3882(3) 0.0584(12) Uani 1 1 d . . . . .
H3B1 H 0.236447 0.582520 0.390146 0.070 Uiso 1 1 calc R U . . .
C4B1 C 0.3665(4) 0.6080(3) 0.4393(3) 0.0611(12) Uani 1 1 d . . . . .
H4B1 H 0.340812 0.643221 0.475125 0.073 Uiso 1 1 calc R U . . .
C5B1 C 0.4675(4) 0.5916(3) 0.4379(3) 0.0605(12) Uani 1 1 d . . . . .
H5B1 H 0.509515 0.614545 0.473775 0.073 Uiso 1 1 calc R U . . .
C6B1 C 0.5066(3) 0.5407(3) 0.3829(3) 0.0512(10) Uani 1 1 d . . . . .
H6B1 H 0.574762 0.529998 0.382464 0.061 Uiso 1 1 calc R U . . .
C11 C 0.7408(3) 0.5115(2) 0.2105(2) 0.0372(8) Uani 1 1 d . . . . .
C21 C 0.8087(3) 0.4965(2) 0.2682(2) 0.0361(7) Uani 1 1 d . . . . .
H21 H 0.787856 0.470989 0.312280 0.043 Uiso 1 1 calc R U . . .
C31 C 0.9079(3) 0.5196(2) 0.2600(2) 0.0390(8) Uani 1 1 d . . . . .
C41 C 0.9377(3) 0.5565(3) 0.1939(3) 0.0483(9) Uani 1 1 d . . . . .
H41 H 1.003932 0.572157 0.188294 0.058 Uiso 1 1 calc R U . . .
C51 C 0.8702(3) 0.5705(3) 0.1354(3) 0.0549(11) Uani 1 1 d . . . . .
H51 H 0.891606 0.594422 0.090679 0.066 Uiso 1 1 calc R U . . .
C61 C 0.7719(3) 0.5490(3) 0.1438(2) 0.0472(9) Uani 1 1 d . . . . .
H61 H 0.726247 0.559308 0.105321 0.057 Uiso 1 1 calc R U . . .
C71 C 0.9868(3) 0.5053(2) 0.3190(3) 0.0431(8) Uani 1 1 d . . . . .
O11 O 1.0709(2) 0.5321(2) 0.3100(2) 0.0627(9) Uani 1 1 d . . . . .
N11 N 0.9636(3) 0.4619(3) 0.3806(2) 0.0451(8) Uani 1 1 d . . . . .
H1N1 H 0.914(4) 0.444(3) 0.385(3) 0.036(13) Uiso 1 1 d . . . . .
C81 C 1.0428(3) 0.4339(3) 0.4302(3) 0.0488(10) Uani 1 1 d . . . . .
H81 H 1.086193 0.479151 0.442608 0.059 Uiso 1 1 calc R U . . .
C91 C 1.0001(4) 0.4008(4) 0.5033(3) 0.0642(14) Uani 1 1 d . . . . .
H91B H 0.954224 0.358428 0.491881 0.096 Uiso 1 1 calc R U . . .
H91C H 0.965808 0.442480 0.530082 0.096 Uiso 1 1 calc R U . . .
H91A H 1.053368 0.380487 0.534242 0.096 Uiso 1 1 calc R U . . .
C101 C 1.1048(3) 0.3709(3) 0.3887(3) 0.0477(9) Uani 1 1 d . . . . .
O21 O 1.0808(3) 0.3384(3) 0.3313(2) 0.0633(9) Uani 1 1 d . . . . .
O31 O 1.1879(3) 0.3567(3) 0.4248(3) 0.0857(15) Uani 1 1 d . . . . .
C111 C 1.2525(6) 0.2945(6) 0.3927(5) 0.110(3) Uani 1 1 d . . . . .
H11C H 1.214223 0.246730 0.384564 0.164 Uiso 1 1 calc R U . . .
H11A H 1.306157 0.283363 0.427206 0.164 Uiso 1 1 calc R U . . .
H11B H 1.279400 0.312553 0.345216 0.164 Uiso 1 1 calc R U . . .
O1O2 O 0.8676(2) 0.2757(2) 0.1509(2) 0.0563(8) Uani 1 1 d . . . . .
C2O2 C 0.7777(3) 0.2985(2) 0.1762(3) 0.0427(8) Uani 1 1 d . . . . .
N3O2 N 0.7626(2) 0.29489(19) 0.2477(2) 0.0395(7) Uani 1 1 d . . . . .
C4O2 C 0.8571(3) 0.2672(2) 0.2835(3) 0.0443(9) Uani 1 1 d . . . . .
H4O2 H 0.890686 0.313401 0.306156 0.053 Uiso 1 1 calc R U . . .
C5O2 C 0.9176(3) 0.2393(3) 0.2159(3) 0.0568(12) Uani 1 1 d . . . . .
H5OC H 0.986231 0.257413 0.219587 0.068 Uiso 1 1 calc R U . . .
H5OD H 0.916922 0.181534 0.211995 0.068 Uiso 1 1 calc R U . . .
C1B2 C 0.8458(3) 0.2034(2) 0.3435(3) 0.0441(9) Uani 1 1 d . . . . .
C2B2 C 0.9120(4) 0.2027(3) 0.4043(3) 0.0546(11) Uani 1 1 d . . . . .
H2B2 H 0.959378 0.243079 0.408729 0.065 Uiso 1 1 calc R U . . .
C3B2 C 0.9085(4) 0.1436(4) 0.4577(3) 0.0660(14) Uani 1 1 d . . . . .
H3B2 H 0.953492 0.143467 0.497879 0.079 Uiso 1 1 calc R U . . .
C4B2 C 0.8380(4) 0.0841(3) 0.4515(3) 0.0673(15) Uani 1 1 d . . . . .
H4B2 H 0.834642 0.044137 0.488093 0.081 Uiso 1 1 calc R U . . .
C5B2 C 0.7729(4) 0.0836(3) 0.3920(4) 0.0698(15) Uani 1 1 d . . . . .
H5B2 H 0.725649 0.043090 0.388098 0.084 Uiso 1 1 calc R U . . .
C6B2 C 0.7769(3) 0.1429(3) 0.3375(3) 0.0560(12) Uani 1 1 d . . . . .
H6B2 H 0.732779 0.141904 0.296753 0.067 Uiso 1 1 calc R U . . .
C12 C 0.7087(3) 0.3255(3) 0.1169(2) 0.0445(9) Uani 1 1 d . . . . .
C22 C 0.6073(3) 0.3080(3) 0.1215(2) 0.0448(9) Uani 1 1 d . . . . .
H22 H 0.582896 0.279748 0.162905 0.054 Uiso 1 1 calc R U . . .
C32 C 0.5423(3) 0.3324(3) 0.0648(3) 0.0476(9) Uani 1 1 d . . . . .
C42 C 0.5799(4) 0.3758(4) 0.0041(3) 0.0581(11) Uani 1 1 d . . . . .
H42 H 0.536759 0.392726 -0.033969 0.070 Uiso 1 1 calc R U . . .
C52 C 0.6794(4) 0.3942(4) -0.0007(3) 0.0640(13) Uani 1 1 d . . . . .
H52 H 0.702987 0.423908 -0.041510 0.077 Uiso 1 1 calc R U . . .
C62 C 0.7449(4) 0.3684(3) 0.0551(3) 0.0559(11) Uani 1 1 d . . . . .
H62 H 0.812706 0.379812 0.051248 0.067 Uiso 1 1 calc R U . . .
C72 C 0.4315(4) 0.3167(3) 0.0664(3) 0.0553(11) Uani 1 1 d . . . . .
O12 O 0.3770(3) 0.3454(4) 0.0184(3) 0.0932(16) Uani 1 1 d . . . . .
N12 N 0.3961(3) 0.2715(3) 0.1226(3) 0.0551(10) Uani 1 1 d . . . . .
H1N2 H 0.4288(18) 0.260(3) 0.158(3) 0.036(12) Uiso 1 1 d . . . . .
C82 C 0.2897(3) 0.2582(3) 0.1298(3) 0.0550(11) Uani 1 1 d . . . . .
H82 H 0.263517 0.240684 0.080675 0.066 Uiso 1 1 calc R U . . .
C92 C 0.2698(5) 0.1933(3) 0.1879(5) 0.0765(16) Uani 1 1 d . . . . .
H92A H 0.199260 0.183848 0.191285 0.115 Uiso 1 1 calc R U . . .
H92B H 0.294671 0.209957 0.236424 0.115 Uiso 1 1 calc R U . . .
H92C H 0.302928 0.145058 0.172641 0.115 Uiso 1 1 calc R U . . .
C102 C 0.2380(3) 0.3350(3) 0.1520(3) 0.0503(10) Uani 1 1 d . . . . .
O22 O 0.2767(3) 0.3907(2) 0.1830(3) 0.0714(10) Uani 1 1 d . . . . .
O32 O 0.1419(2) 0.3317(2) 0.1341(2) 0.0578(8) Uani 1 1 d . . . . .
C112 C 0.0818(4) 0.4009(4) 0.1526(4) 0.0651(14) Uani 1 1 d . . . . .
H11E H 0.102385 0.445301 0.121927 0.098 Uiso 1 1 calc R U . . .
H11F H 0.090502 0.413958 0.205213 0.098 Uiso 1 1 calc R U . . .
H11D H 0.012789 0.389278 0.142999 0.098 Uiso 1 1 calc R U . . .

loop_
_atom_site_aniso_label
_atom_site_aniso_U_11
_atom_site_aniso_U_22
_atom_site_aniso_U_33
_atom_site_aniso_U_23
_atom_site_aniso_U_13
_atom_site_aniso_U_12
Zn 0.0383(2) 0.0378(2) 0.0393(2) 0.0038(2) 0.0020(2) 0.0041(2)
Br1 0.0596(2) 0.0682(3) 0.03659(19) 0.0006(2) -0.00102(19) 0.0047(2)
Br2 0.0502(2) 0.0521(2) 0.0703(3) 0.0159(3) 0.0026(2) -0.00819(19)
O1O1 0.0419(13) 0.0459(15) 0.0479(16) 0.0099(14) -0.0051(13) 0.0051(12)
C2O1 0.0352(17) 0.0317(16) 0.0370(18) 0.0023(15) -0.0037(14) 0.0034(14)
N3O1 0.0332(15) 0.0347(15) 0.0454(18) 0.0034(14) -0.0021(13) 0.0064(12)
C4O1 0.0340(17) 0.0390(18) 0.046(2) 0.0017(17) -0.0031(16) 0.0007(16)
C5O1 0.0375(17) 0.051(2) 0.047(2) -0.003(2) -0.0083(18) 0.0075(17)
C1B1 0.0370(17) 0.0386(18) 0.046(2) 0.0047(17) 0.0020(16) 0.0003(15)
C2B1 0.0396(19) 0.058(2) 0.054(2) -0.001(2) 0.0031(18) 0.0044(19)
C3B1 0.049(2) 0.065(3) 0.061(3) 0.007(3) 0.014(2) 0.011(2)
C4B1 0.072(3) 0.053(2) 0.058(3) 0.002(2) 0.019(3) 0.010(2)
C5B1 0.066(3) 0.065(3) 0.051(2) -0.009(3) 0.002(2) -0.005(2)
C6B1 0.041(2) 0.058(3) 0.055(3) -0.005(2) 0.0025(19) 0.0010(19)
C11 0.0373(17) 0.0335(16) 0.0408(18) -0.0007(15) 0.0034(14) 0.0022(14)
C21 0.0384(18) 0.0331(17) 0.0369(18) 0.0020(15) 0.0013(14) 0.0014(14)
C31 0.0408(19) 0.0346(18) 0.042(2) -0.0013(17) -0.0014(16) 0.0009(15)
C41 0.0406(19) 0.053(2) 0.051(2) 0.005(2) -0.0002(19) -0.0061(17)
C51 0.050(2) 0.069(3) 0.046(2) 0.016(2) 0.0009(19) -0.008(2)
C61 0.046(2) 0.058(2) 0.0370(19) 0.0102(19) -0.0036(18) 0.0014(19)
C71 0.0425(18) 0.0418(18) 0.045(2) -0.0061(19) -0.0029(18) -0.0031(16)
O11 0.0466(16) 0.074(2) 0.068(2) 0.017(2) -0.0131(16) -0.0174(15)
N11 0.0389(18) 0.055(2) 0.0415(18) 0.0026(16) -0.0049(15) -0.0036(17)
C81 0.051(2) 0.056(2) 0.039(2) -0.004(2) -0.0098(19) -0.0018(19)
C91 0.069(3) 0.088(4) 0.036(2) 0.000(2) -0.006(2) 0.005(3)
C101 0.0405(19) 0.059(2) 0.044(2) 0.003(2) -0.0061(16) -0.0025(19)
O21 0.0608(18) 0.076(2) 0.0533(19) -0.0189(19) -0.0094(15) 0.0039(17)
O31 0.067(2) 0.116(4) 0.074(3) -0.036(3) -0.032(2) 0.034(2)
C111 0.084(5) 0.141(7) 0.105(6) -0.044(6) -0.034(4) 0.057(5)
O1O2 0.0451(16) 0.066(2) 0.0576(18) 0.0014(17) 0.0123(14) 0.0093(14)
C2O2 0.0425(18) 0.0375(18) 0.048(2) -0.0022(18) 0.0061(18) 0.0030(16)
N3O2 0.0377(15) 0.0346(15) 0.0461(18) -0.0034(14) 0.0045(13) 0.0044(13)
C4O2 0.0391(18) 0.0357(18) 0.058(2) -0.0016(18) 0.0001(17) 0.0033(16)
C5O2 0.044(2) 0.058(3) 0.068(3) 0.005(3) 0.010(2) 0.008(2)
C1B2 0.0417(19) 0.0365(18) 0.054(2) -0.0024(17) 0.0037(17) 0.0104(17)
C2B2 0.051(2) 0.057(3) 0.056(3) -0.005(2) -0.005(2) 0.007(2)
C3B2 0.073(3) 0.074(4) 0.051(3) 0.001(3) 0.001(2) 0.022(3)
C4B2 0.074(3) 0.059(3) 0.068(3) 0.017(3) 0.018(3) 0.023(3)
C5B2 0.058(3) 0.053(3) 0.099(4) 0.015(3) 0.009(3) 0.003(2)
C6B2 0.044(2) 0.044(2) 0.080(3) 0.008(2) -0.007(2) 0.0023(18)
C12 0.052(2) 0.040(2) 0.042(2) -0.0053(17) 0.0063(17) 0.0022(18)
C22 0.051(2) 0.047(2) 0.0368(19) 0.0005(18) 0.0024(17) -0.0009(18)
C32 0.059(2) 0.044(2) 0.0396(19) -0.001(2) -0.0017(19) 0.0066(19)
C42 0.074(3) 0.057(3) 0.043(2) 0.005(2) -0.002(2) 0.009(3)
C52 0.079(3) 0.068(3) 0.045(2) 0.014(2) 0.011(2) 0.003(3)
C62 0.061(3) 0.059(3) 0.047(2) 0.001(2) 0.012(2) 0.003(2)
C72 0.059(3) 0.059(3) 0.048(2) -0.001(2) -0.008(2) 0.005(2)
O12 0.067(2) 0.137(5) 0.076(3) 0.040(3) -0.019(2) 0.002(3)
N12 0.052(2) 0.057(2) 0.057(2) 0.007(2) -0.0090(19) 0.0020(18)
C82 0.050(2) 0.050(2) 0.065(3) 0.000(2) -0.008(2) -0.007(2)
C92 0.073(3) 0.054(3) 0.102(5) 0.016(3) 0.001(4) -0.008(2)
C102 0.048(2) 0.052(2) 0.050(2) 0.002(2) -0.0040(18) -0.009(2)
O22 0.0593(18) 0.0568(19) 0.098(3) -0.020(2) -0.012(2) -0.0066(16)
O32 0.0487(16) 0.0564(18) 0.068(2) -0.0009(17) -0.0071(15) -0.0045(15)
C112 0.055(3) 0.063(3) 0.077(4) 0.009(3) 0.006(2) 0.002(2)

loop_
_atom_type_symbol
_atom_type_description
_atom_type_scat_dispersion_real
_atom_type_scat_dispersion_imag
_atom_type_scat_source
C C 0.0181 0.0091 'International Tables Vol C Tables 4.2.6.8 and 6.1.1.4'
H H 0.0000 0.0000 'International Tables Vol C Tables 4.2.6.8 and 6.1.1.4'
Br Br -0.6763 1.2805 'International Tables Vol C Tables 4.2.6.8 and 6.1.1.4'
N N 0.0311 0.0180 'International Tables Vol C Tables 4.2.6.8 and 6.1.1.4'
O O 0.0492 0.0322 'International Tables Vol C Tables 4.2.6.8 and 6.1.1.4'
Zn Zn -1.5491 0.6778 'International Tables Vol C Tables 4.2.6.8 and 6.1.1.4'

loop_
_geom_angle_atom_site_label_1
_geom_angle_atom_site_label_2
_geom_angle_atom_site_label_3
_geom_angle
_geom_angle_site_symmetry_1
_geom_angle_site_symmetry_3
_geom_angle_publ_flag
N3O2 Zn N3O1 108.89(14) . . ?
N3O2 Zn Br2 109.03(9) . . ?
N3O1 Zn Br2 106.08(9) . . ?
N3O2 Zn Br1 107.25(10) . . ?
N3O1 Zn Br1 107.12(10) . . ?
Br2 Zn Br1 118.20(3) . . ?
C2O1 O1O1 C5O1 106.3(3) . . ?
N3O1 C2O1 O1O1 117.1(3) . . ?
N3O1 C2O1 C11 128.6(3) . . ?
O1O1 C2O1 C11 114.2(3) . . ?
C2O1 N3O1 C4O1 107.3(3) . . ?
C2O1 N3O1 Zn 130.8(3) . . ?
C4O1 N3O1 Zn 119.9(2) . . ?
N3O1 C4O1 C1B1 112.9(3) . . ?
N3O1 C4O1 C5O1 101.3(3) . . ?
C1B1 C4O1 C5O1 110.8(3) . . ?
O1O1 C5O1 C4O1 103.3(3) . . ?
C6B1 C1B1 C2B1 117.8(4) . . ?
C6B1 C1B1 C4O1 124.1(4) . . ?
C2B1 C1B1 C4O1 117.9(4) . . ?
C3B1 C2B1 C1B1 120.7(5) . . ?
C4B1 C3B1 C2B1 120.5(4) . . ?
C3B1 C4B1 C5B1 119.8(5) . . ?
C4B1 C5B1 C6B1 120.2(5) . . ?
C1B1 C6B1 C5B1 120.9(4) . . ?
C21 C11 C61 120.2(4) . . ?
C21 C11 C2O1 120.9(3) . . ?
C61 C11 C2O1 118.8(4) . . ?
C11 C21 C31 120.0(4) . . ?
C41 C31 C21 119.3(4) . . ?
C41 C31 C71 116.9(4) . . ?
C21 C31 C71 123.8(4) . . ?
C31 C41 C51 120.9(4) . . ?
C61 C51 C41 119.9(4) . . ?
C51 C61 C11 119.7(4) . . ?
O11 C71 N11 121.1(4) . . ?
O11 C71 C31 120.0(4) . . ?
N11 C71 C31 118.9(4) . . ?
C71 N11 C81 119.6(4) . . ?
N11 C81 C91 110.8(4) . . ?
N11 C81 C101 109.3(4) . . ?
C91 C81 C101 111.1(4) . . ?
O21 C101 O31 124.0(5) . . ?
O21 C101 C81 125.1(4) . . ?
O31 C101 C81 110.9(4) . . ?
C101 O31 C111 116.4(5) . . ?
C2O2 O1O2 C5O2 105.6(3) . . ?
N3O2 C2O2 O1O2 117.3(4) . . ?
N3O2 C2O2 C12 128.1(4) . . ?
O1O2 C2O2 C12 114.6(4) . . ?
C2O2 N3O2 C4O2 107.3(3) . . ?
C2O2 N3O2 Zn 131.7(3) . . ?
C4O2 N3O2 Zn 119.7(3) . . ?
N3O2 C4O2 C1B2 115.6(3) . . ?
N3O2 C4O2 C5O2 102.5(4) . . ?
C1B2 C4O2 C5O2 112.7(3) . . ?
O1O2 C5O2 C4O2 104.1(3) . . ?
C6B2 C1B2 C2B2 118.8(5) . . ?
C6B2 C1B2 C4O2 122.3(4) . . ?
C2B2 C1B2 C4O2 118.8(4) . . ?
C3B2 C2B2 C1B2 121.0(5) . . ?
C2B2 C3B2 C4B2 119.5(5) . . ?
C5B2 C4B2 C3B2 120.2(5) . . ?
C4B2 C5B2 C6B2 120.4(5) . . ?
C1B2 C6B2 C5B2 120.1(5) . . ?
C22 C12 C62 119.6(4) . . ?
C22 C12 C2O2 120.6(4) . . ?
C62 C12 C2O2 119.8(4) . . ?
C32 C22 C12 120.6(4) . . ?
C22 C32 C42 118.8(4) . . ?
C22 C32 C72 123.5(4) . . ?
C42 C32 C72 117.6(4) . . ?
C52 C42 C32 121.2(5) . . ?
C42 C52 C62 120.1(5) . . ?
C52 C62 C12 119.7(5) . . ?
O12 C72 N12 121.8(5) . . ?
O12 C72 C32 120.5(5) . . ?
N12 C72 C32 117.6(4) . . ?
C72 N12 C82 120.1(4) . . ?
N12 C82 C102 110.0(4) . . ?
N12 C82 C92 110.0(4) . . ?
C102 C82 C92 110.8(5) . . ?
O22 C102 O32 124.1(5) . . ?
O22 C102 C82 125.6(4) . . ?
O32 C102 C82 110.3(4) . . ?
C102 O32 C112 116.8(4) . . ?

loop_
_geom_bond_atom_site_label_1
_geom_bond_atom_site_label_2
_geom_bond_distance
_geom_bond_site_symmetry_2
_geom_bond_publ_flag
Zn N3O2 2.074(3) . ?
Zn N3O1 2.081(3) . ?
Zn Br2 2.3708(7) . ?
Zn Br1 2.3864(7) . ?
O1O1 C2O1 1.331(5) . ?
O1O1 C5O1 1.453(5) . ?
C2O1 N3O1 1.274(5) . ?
C2O1 C11 1.482(5) . ?
N3O1 C4O1 1.491(5) . ?
C4O1 C1B1 1.508(6) . ?
C4O1 C5O1 1.533(6) . ?
C1B1 C6B1 1.386(7) . ?
C1B1 C2B1 1.399(6) . ?
C2B1 C3B1 1.396(7) . ?
C3B1 C4B1 1.360(8) . ?
C4B1 C5B1 1.380(8) . ?
C5B1 C6B1 1.393(7) . ?
C11 C21 1.386(6) . ?
C11 C61 1.397(6) . ?
C21 C31 1.392(5) . ?
C31 C41 1.378(6) . ?
C31 C71 1.503(6) . ?
C41 C51 1.392(7) . ?
C51 C61 1.373(7) . ?
C71 O11 1.223(5) . ?
C71 N11 1.343(6) . ?
N11 C81 1.452(6) . ?
C81 C91 1.514(7) . ?
C81 C101 1.528(7) . ?
C101 O21 1.193(6) . ?
C101 O31 1.304(5) . ?
O31 C111 1.469(8) . ?
O1O2 C2O2 1.340(5) . ?
O1O2 C5O2 1.459(6) . ?
C2O2 N3O2 1.277(6) . ?
C2O2 C12 1.468(6) . ?
N3O2 C4O2 1.488(5) . ?
C4O2 C1B2 1.511(6) . ?
C4O2 C5O2 1.516(7) . ?
C1B2 C6B2 1.373(7) . ?
C1B2 C2B2 1.393(7) . ?
C2B2 C3B2 1.367(8) . ?
C3B2 C4B2 1.377(9) . ?
C4B2 C5B2 1.364(9) . ?
C5B2 C6B2 1.384(8) . ?
C12 C22 1.391(6) . ?
C12 C62 1.393(7) . ?
C22 C32 1.387(6) . ?
C32 C42 1.387(7) . ?
C32 C72 1.508(7) . ?
C42 C52 1.370(8) . ?
C52 C62 1.388(8) . ?
C72 O12 1.217(7) . ?
C72 N12 1.333(7) . ?
N12 C82 1.449(6) . ?
C82 C102 1.511(7) . ?
C82 C92 1.516(8) . ?
C102 O22 1.199(6) . ?
C102 O32 1.326(6) . ?
O32 C112 1.448(7) . ?
